data_2009356
loop_
_publ_author_name
'Suescun, Leopoldo'
'Mariezcurrena, Ra\'ul A.'
'Mombr\'u, Alvaro W.'

_publ_section_title
;
 [Co(phen)(thiourea)(H~2~ O)Cl~2~]^.^thiourea (phen is
 1,10-phenanthroline)
;
_journal_issue 12
_journal_name_full 'Acta Crystallographica Section C'
_journal_page_first 2065
_journal_page_last 2068
_journal_paper_doi 10.1107/S0108270199011993
_journal_volume 55
_journal_year 1999
_chemical_formula_iupac '[CoCl2 (CH4 N2 S)(C12 H8 N2 )(H2 O)], CH4 N2 S'
_chemical_formula_moiety 'C13 H14 Cl2 Co N4 O S, C H4 N2 S'
_chemical_formula_sum 'C14 H18 Cl2 Co N6 O S2'
_chemical_formula_weight 480.29
_chemical_name_systematic
;
cis-dichloro(1,10-phenanthroline)tiourea-acuo-cobalt(II):tiourea
;
_space_group_IT_number 2
_symmetry_cell_setting triclinic
_symmetry_space_group_name_Hall '-P 1'
_symmetry_space_group_name_H-M 'P -1'
_audit_creation_method SHELXL-97
_cell_angle_alpha 92.932(14)
_cell_angle_beta 90.434(17)
_cell_angle_gamma 85.99(2)
_cell_formula_units_Z 2
_cell_length_a 9.719(3)
_cell_length_b 11.682(3)
_cell_length_c 8.7504(13)
_cell_measurement_reflns_used 6
_cell_measurement_temperature 293(2)
_cell_measurement_theta_max 19.67
_cell_measurement_theta_min 18.62
_cell_volume 989.8(4)
_computing_cell_refinement 'MSC/AFC Diffractometer Control Software '
_computing_data_collection
;MSC/AFC Diffractometer Control Software (Molecular Structure Corporation,
 1993)
;
_computing_data_reduction 'MSC/AFC Diffractometer Control Software '
_computing_molecular_graphics 'ZORTEP (Zsolnai, 1995)'
_computing_publication_material 'PLATON98 (Spek, 1990)'
_computing_structure_refinement 'SHELXL97 (Sheldrick, 1997)'
_computing_structure_solution 'SHELXS97 (Sheldrick, 1990)'
_diffrn_ambient_temperature 293(2)
_diffrn_measured_fraction_theta_full 1.000
_diffrn_measured_fraction_theta_max 1.000
_diffrn_measurement_device_type 'Rigaku AFC-7S'
_diffrn_measurement_method \q/2\q
_diffrn_radiation_monochromator graphite
_diffrn_radiation_source 'fine-focus sealed tube'
_diffrn_radiation_type MoK\a
_diffrn_radiation_wavelength 0.71070
_diffrn_reflns_av_R_equivalents 0.0311
_diffrn_reflns_av_sigmaI/netI 0.0362
_diffrn_reflns_limit_h_max 12
_diffrn_reflns_limit_h_min 0
_diffrn_reflns_limit_k_max 15
_diffrn_reflns_limit_k_min -15
_diffrn_reflns_limit_l_max 11
_diffrn_reflns_limit_l_min -11
_diffrn_reflns_number 4814
_diffrn_reflns_theta_full 27.50
_diffrn_reflns_theta_max 27.50
_diffrn_reflns_theta_min 2.10
_diffrn_standards_decay_% 0
_diffrn_standards_interval_count 150
_diffrn_standards_number 3
_exptl_absorpt_coefficient_mu 1.364
_exptl_absorpt_correction_T_max 0.8215
_exptl_absorpt_correction_T_min 0.6850
_exptl_absorpt_correction_type psi-scan
_exptl_absorpt_process_details
;(MSC/AFC Diffractometer Control Software; Molecular Structure Corporation,
 1993)
;
_exptl_crystal_colour violet
_exptl_crystal_density_diffrn 1.612
_exptl_crystal_density_method 'not measured'
_exptl_crystal_description irregular
_exptl_crystal_F_000 490
_exptl_crystal_size_max 0.30
_exptl_crystal_size_mid 0.15
_exptl_crystal_size_min 0.15
_refine_diff_density_max 0.869
_refine_diff_density_min -0.513
_refine_ls_extinction_method none
_refine_ls_goodness_of_fit_ref 1.024
_refine_ls_hydrogen_treatment mixed
_refine_ls_matrix_type full
_refine_ls_number_parameters 309
_refine_ls_number_reflns 4544
_refine_ls_number_restraints 19
_refine_ls_restrained_S_all 1.023
_refine_ls_R_factor_all 0.0642
_refine_ls_R_factor_gt 0.0409
_refine_ls_shift/su_max 0.001
_refine_ls_shift/su_mean 0.000
_refine_ls_structure_factor_coef Fsqd
_refine_ls_weighting_details 'w = 1/[\s^2^(Fo^2^)+(0.0848P)^2^] where P=(Fo^2^+2Fc^2^)/3'
_refine_ls_weighting_scheme calc
_refine_ls_wR_factor_ref 0.1223
_reflns_number_gt 3379
_reflns_number_total 4544
_reflns_threshold_expression I>2\s(I)
_cod_data_source_file sx1094.cif
_cod_data_source_block I
_cod_depositor_comments
;
The following automatic conversions were performed:

'_refine_ls_weighting_scheme' value 'calc w =
1/[\s^2^(Fo^2^)+(0.0848P)^2^] where P=(Fo^2^+2Fc^2^)/3' was changed
to 'calc'. New tag '_refine_ls_weighting_details' was created. The
value of the new tag was set to 'w = 1/[\s^2^(Fo^2^)+(0.0848P)^2^]
where P=(Fo^2^+2Fc^2^)/3'.

Automatic conversion script
Id: cif_fix_values 3143 2015-03-26 13:38:13Z robertas 
;
_cod_database_code 2009356

loop_
_symmetry_equiv_pos_as_xyz
'x, y, z'
'-x, -y, -z'

loop_
_atom_site_label
_atom_site_fract_x
_atom_site_fract_y
_atom_site_fract_z
_atom_site_U_iso_or_equiv
_atom_site_adp_type
_atom_site_calc_flag
_atom_site_refinement_flags
_atom_site_occupancy
_atom_site_disorder_assembly
_atom_site_disorder_group
_atom_site_type_symbol
Co1 0.24247(3) 0.74482(3) 0.28185(4) 0.03046(12) Uani d . 1 . . Co
N11 0.2943(2) 0.9178(2) 0.3462(3) 0.0339(5) Uani d . 1 . . N
C11 0.2285(3) 0.9952(3) 0.4423(3) 0.0412(6) Uani d . 1 . . C
H11 0.147(3) 0.971(3) 0.497(4) 0.045(9) Uiso d . 1 . . H
C12 0.2741(4) 1.1043(3) 0.4750(4) 0.0495(8) Uani d . 1 . . C
H12 0.221(5) 1.146(4) 0.540(6) 0.086(15) Uiso d . 1 . . H
C13 0.3931(4) 1.1332(3) 0.4112(4) 0.0525(8) Uani d . 1 . . C
H13 0.424(4) 1.195(3) 0.435(4) 0.055(10) Uiso d . 1 . . H
C14 0.4670(3) 1.0539(3) 0.3100(3) 0.0424(7) Uani d . 1 . . C
C15 0.5943(4) 1.0762(3) 0.2385(4) 0.0541(9) Uani d . 1 . . C
H15 0.635(4) 1.139(3) 0.275(4) 0.065(11) Uiso d . 1 . . H
C16 0.6580(3) 0.9986(3) 0.1403(4) 0.0531(8) Uani d . 1 . . C
H16 0.738(4) 1.003(3) 0.088(4) 0.048(9) Uiso d . 1 . . H
C17 0.6016(3) 0.8906(3) 0.1022(3) 0.0431(7) Uani d . 1 . . C
C18 0.6610(3) 0.8078(3) -0.0055(4) 0.0517(8) Uani d . 1 . . C
H18 0.742(4) 0.821(3) -0.055(4) 0.053(10) Uiso d . 1 . . H
C19 0.5972(3) 0.7092(3) -0.0373(4) 0.0507(8) Uani d . 1 . . C
H19 0.635(4) 0.656(3) -0.113(5) 0.063(11) Uiso d . 1 . . H
C110 0.4743(3) 0.6904(3) 0.0372(3) 0.0425(6) Uani d . 1 . . C
H110 0.430(3) 0.622(3) 0.017(4) 0.045(9) Uiso d . 1 . . H
N12 0.4156(2) 0.76602(19) 0.1397(2) 0.0335(5) Uani d . 1 . . N
C111 0.4779(3) 0.8655(2) 0.1711(3) 0.0338(5) Uani d . 1 . . C
C112 0.4111(3) 0.9473(2) 0.2800(3) 0.0338(5) Uani d . 1 . . C
S21 0.05233(7) 0.84270(6) 0.12214(7) 0.03723(17) Uani d . 1 . . S
C21 0.0616(3) 0.8005(2) -0.0676(3) 0.0341(5) Uani d . 1 . . C
N21 0.1190(4) 0.6990(3) -0.1139(3) 0.0629(9) Uani d D 1 . . N
H21A 0.148(4) 0.660(3) -0.046(3) 0.068(13) Uiso d D 1 . . H
H21B 0.131(4) 0.684(3) -0.209(3) 0.067(12) Uiso d D 1 . . H
N22 0.0084(3) 0.8687(2) -0.1723(3) 0.0452(6) Uani d D 1 . . N
H22A -0.020(4) 0.933(2) -0.138(4) 0.051(10) Uiso d D 1 . . H
H22B 0.017(4) 0.851(3) -0.265(3) 0.065(12) Uiso d D 1 . . H
Cl31 0.08119(7) 0.74392(6) 0.49551(7) 0.04231(18) Uani d . 1 . . Cl
Cl41 0.20292(8) 0.55265(6) 0.18320(8) 0.04174(18) Uani d . 1 . . Cl
O51 0.3995(2) 0.67616(18) 0.4326(2) 0.0395(4) Uani d D 1 . . O
H51A 0.368(4) 0.642(3) 0.509(3) 0.050(10) Uiso d D 1 . . H
H51B 0.470(3) 0.641(3) 0.391(5) 0.074(13) Uiso d D 1 . . H
S61 0.36441(8) 0.51105(7) 0.70924(9) 0.04299(19) Uani d . 1 . . S
C61 0.2184(3) 0.4419(3) 0.6685(4) 0.0474(7) Uani d D 1 . . C
N61 0.1704(4) 0.4281(3) 0.5276(5) 0.0741(10) Uani d D 1 . . N
H61A 0.101(4) 0.390(4) 0.517(4) 0.109(19) Uiso d D 1 . . H
H61B 0.211(4) 0.459(4) 0.460(3) 0.096(18) Uiso d D 1 . . H
N62 0.1493(4) 0.4006(4) 0.7786(5) 0.0888(13) Uani d D 1 . . N
H62A 0.086(3) 0.358(3) 0.746(3) 0.069(13) Uiso d D 1 . . H
H62B 0.187(5) 0.395(6) 0.862(3) 0.16(3) Uiso d D 1 . . H

loop_
_atom_site_aniso_label
_atom_site_aniso_U_11
_atom_site_aniso_U_22
_atom_site_aniso_U_33
_atom_site_aniso_U_12
_atom_site_aniso_U_13
_atom_site_aniso_U_23
Co1 0.0306(2) 0.02911(19) 0.0316(2) -0.00276(13) 0.00324(13) -0.00077(13)
N11 0.0322(11) 0.0351(11) 0.0338(11) -0.0017(9) -0.0037(9) -0.0005(9)
C11 0.0433(16) 0.0395(15) 0.0399(15) -0.0009(12) -0.0017(12) -0.0046(12)
C12 0.0558(19) 0.0385(16) 0.0518(18) 0.0043(14) -0.0144(15) -0.0100(14)
C13 0.064(2) 0.0322(15) 0.062(2) -0.0105(14) -0.0251(17) -0.0005(14)
C14 0.0448(16) 0.0405(15) 0.0437(16) -0.0109(12) -0.0150(13) 0.0112(12)
C15 0.0517(19) 0.0537(19) 0.061(2) -0.0225(16) -0.0183(16) 0.0154(16)
C16 0.0346(16) 0.068(2) 0.061(2) -0.0211(15) -0.0065(15) 0.0215(17)
C17 0.0320(14) 0.0542(18) 0.0445(15) -0.0029(12) -0.0044(12) 0.0170(13)
C18 0.0308(15) 0.072(2) 0.0530(18) 0.0015(14) 0.0086(13) 0.0195(16)
C19 0.0454(17) 0.062(2) 0.0423(16) 0.0146(15) 0.0115(14) 0.0070(15)
C110 0.0431(16) 0.0433(16) 0.0401(15) 0.0036(13) 0.0023(12) 0.0014(12)
N12 0.0339(11) 0.0332(11) 0.0335(11) -0.0008(9) 0.0030(9) 0.0033(9)
C111 0.0296(12) 0.0386(14) 0.0344(13) -0.0045(10) -0.0029(10) 0.0094(11)
C112 0.0343(13) 0.0340(13) 0.0336(13) -0.0048(10) -0.0099(10) 0.0050(10)
S21 0.0432(4) 0.0378(4) 0.0285(3) 0.0085(3) -0.0012(3) -0.0034(2)
C21 0.0353(13) 0.0359(13) 0.0303(12) -0.0019(11) 0.0013(10) -0.0056(10)
N21 0.097(3) 0.0510(17) 0.0349(15) 0.0261(16) -0.0044(15) -0.0107(13)
N22 0.0644(17) 0.0411(14) 0.0283(12) 0.0056(12) -0.0037(11) -0.0018(10)
Cl31 0.0436(4) 0.0501(4) 0.0331(3) -0.0053(3) 0.0096(3) -0.0027(3)
Cl41 0.0480(4) 0.0303(3) 0.0465(4) -0.0028(3) 0.0012(3) -0.0032(3)
O51 0.0361(10) 0.0403(11) 0.0424(11) -0.0021(8) 0.0016(9) 0.0051(9)
S61 0.0383(4) 0.0452(4) 0.0458(4) -0.0029(3) 0.0034(3) 0.0045(3)
C61 0.0420(16) 0.0372(15) 0.063(2) 0.0000(12) 0.0015(14) 0.0085(14)
N61 0.080(3) 0.068(2) 0.079(2) -0.033(2) -0.017(2) 0.0130(19)
N62 0.056(2) 0.120(4) 0.099(3) -0.032(2) -0.006(2) 0.055(3)

loop_
_atom_type_symbol
_atom_type_description
_atom_type_scat_dispersion_real
_atom_type_scat_dispersion_imag
_atom_type_scat_source
C C 0.0033 0.0016 'International Tables Vol C Tables 4.2.6.8 and 6.1.1.4'
H H 0.0000 0.0000 'International Tables Vol C Tables 4.2.6.8 and 6.1.1.4'
N N 0.0061 0.0033 'International Tables Vol C Tables 4.2.6.8 and 6.1.1.4'
Co Co 0.3494 0.9721 'International Tables Vol C Tables 4.2.6.8 and 6.1.1.4'
Cl Cl 0.1484 0.1585 'International Tables Vol C Tables 4.2.6.8 and 6.1.1.4'
S S 0.1246 0.1234 'International Tables Vol C Tables 4.2.6.8 and 6.1.1.4'
O O 0.0106 0.0060 'International Tables Vol C Tables 4.2.6.8 and 6.1.1.4'

loop_
_geom_angle_atom_site_label_1
_geom_angle_atom_site_label_2
_geom_angle_atom_site_label_3
_geom_angle
_geom_angle_publ_flag
N12 Co1 O51 82.63(8) y
N12 Co1 N11 77.33(9) y
O51 Co1 N11 90.57(8) y
N12 Co1 Cl41 95.83(7) y
O51 Co1 Cl41 90.15(6) y
N11 Co1 Cl41 172.97(6) y
N12 Co1 Cl31 165.15(6) y
O51 Co1 Cl31 87.37(6) y
N11 Co1 Cl31 91.87(7) y
Cl41 Co1 Cl31 95.15(3) y
N12 Co1 S21 99.44(7) y
O51 Co1 S21 174.39(6) y
N11 Co1 S21 84.84(6) y
Cl41 Co1 S21 94.81(3) y
Cl31 Co1 S21 89.57(3) y
C11 N11 C112 117.8(2) ?
C11 N11 Co1 128.7(2) ?
C112 N11 Co1 113.41(17) ?
N11 C11 C12 122.9(3) ?
N11 C11 H11 117.4(19) ?
C12 C11 H11 119.5(19) ?
C13 C12 C11 119.3(3) ?
C13 C12 H12 127(3) ?
C11 C12 H12 113(3) ?
C12 C13 C14 119.8(3) ?
C12 C13 H13 120(3) ?
C14 C13 H13 120(3) ?
C112 C14 C13 116.9(3) ?
C112 C14 C15 119.3(3) ?
C13 C14 C15 123.8(3) ?
C16 C15 C14 121.1(3) ?
C16 C15 H15 122(3) ?
C14 C15 H15 116(3) ?
C15 C16 C17 121.3(3) ?
C15 C16 H16 129(2) ?
C17 C16 H16 110(2) ?
C111 C17 C18 117.2(3) ?
C111 C17 C16 119.1(3) ?
C18 C17 C16 123.7(3) ?
C19 C18 C17 119.3(3) ?
C19 C18 H18 121(2) ?
C17 C18 H18 120(2) ?
C18 C19 C110 120.0(3) ?
C18 C19 H19 119(2) ?
C110 C19 H19 121(2) ?
N12 C110 C19 122.4(3) ?
N12 C110 H110 117(2) ?
C19 C110 H110 121(2) ?
C110 N12 C111 118.0(2) ?
C110 N12 Co1 127.7(2) ?
C111 N12 Co1 114.02(17) ?
N12 C111 C17 123.1(3) ?
N12 C111 C112 117.1(2) ?
C17 C111 C112 119.8(3) ?
N11 C112 C14 123.1(3) ?
N11 C112 C111 117.5(2) ?
C14 C112 C111 119.3(3) ?
C21 S21 Co1 112.96(10) ?
N21 C21 N22 118.1(3) y
N21 C21 S21 121.5(2) y
N22 C21 S21 120.4(2) y
C21 N21 H21A 115(3) ?
C21 N21 H21B 119(3) ?
H21A N21 H21B 126(3) ?
C21 N22 H22A 114(2) ?
C21 N22 H22B 121(3) ?
H22A N22 H22B 123(3) ?
Co1 O51 H51A 114(2) ?
Co1 O51 H51B 117(3) ?
H51A O51 H51B 114(4) ?
N62 C61 N61 117.5(4) y
N62 C61 S61 120.2(3) y
N61 C61 S61 122.3(3) y
C61 N61 H61A 116(2) ?
C61 N61 H61B 117(2) ?
H61A N61 H61B 127(3) ?
C61 N62 H62A 113(2) ?
C61 N62 H62B 118(3) ?
H62A N62 H62B 123(4) ?

loop_
_geom_bond_atom_site_label_1
_geom_bond_atom_site_label_2
_geom_bond_site_symmetry_2
_geom_bond_distance
_geom_bond_publ_flag
Co1 N12 . 2.136(2) y
Co1 O51 . 2.149(2) y
Co1 N11 . 2.162(2) y
Co1 Cl41 . 2.4187(9) y
Co1 Cl31 . 2.4498(9) y
Co1 S21 . 2.5503(9) y
N11 C11 . 1.335(4) ?
N11 C112 . 1.352(3) ?
C11 C12 . 1.394(4) ?
C11 H11 . 1.00(3) ?
C12 C13 . 1.359(5) ?
C12 H12 . 0.87(5) ?
C13 C14 . 1.411(5) ?
C13 H13 . 0.81(4) ?
C14 C112 . 1.405(4) ?
C14 C15 . 1.437(5) ?
C15 C16 . 1.339(6) ?
C15 H15 . 0.90(4) ?
C16 C17 . 1.434(5) ?
C16 H16 . 0.91(4) ?
C17 C111 . 1.404(4) ?
C17 C18 . 1.412(5) ?
C18 C19 . 1.362(5) ?
C18 H18 . 0.93(4) ?
C19 C110 . 1.401(4) ?
C19 H19 . 0.94(4) ?
C110 N12 . 1.329(4) ?
C110 H110 . 0.94(3) ?
N12 C111 . 1.362(3) ?
C111 C112 . 1.440(4) ?
S21 C21 . 1.709(3) y
C21 N21 . 1.321(4) y
C21 N22 . 1.323(4) y
N21 H21A . 0.81(2) ?
N21 H21B . 0.84(2) ?
N22 H22A . 0.83(2) ?
N22 H22B . 0.83(2) ?
O51 H51A . 0.86(3) ?
O51 H51B . 0.85(3) ?
S61 C61 . 1.708(3) y
C61 N62 . 1.310(5) y
C61 N61 . 1.321(5) y
N61 H61A . 0.84(2) ?
N61 H61B . 0.82(2) ?
N62 H62A . 0.86(2) ?
N62 H62B . 0.81(2) ?

loop_
_geom_hbond_atom_site_label_D
_geom_hbond_atom_site_label_H
_geom_hbond_atom_site_label_A
_geom_hbond_site_symmetry_A
_geom_hbond_distance_DH
_geom_hbond_distance_HA
_geom_hbond_distance_DA
_geom_hbond_angle_DHA
N21 H21A Cl41 . 0.80(3) 2.46(3) 3.252(3) 171(3)
N21 H21B Cl31 1_554 0.85(3) 2.74(3) 3.497(3) 149(3)
N22 H22A S21 2_575 0.82(3) 2.61(2) 3.388(3) 157(3)
N22 H22B Cl31 1_554 0.83(3) 2.45(3) 3.245(3) 161(3)
O51 H51A S61 . 0.86(3) 2.39(3) 3.206(2) 158(3)
O51 H51B S61 2_666 0.85(3) 2.44(3) 3.264(2) 162(3)
N61 H61A Cl31 2_566 0.84(4) 2.44(4) 3.271(4) 171(4)
N61 H61B Cl41 . 0.83(4) 2.71(3) 3.439(4) 149(3)

loop_
_geom_torsion_atom_site_label_1
_geom_torsion_atom_site_label_2
_geom_torsion_atom_site_label_3
_geom_torsion_atom_site_label_4
_geom_torsion
N12 Co1 N11 C11 175.5(2)
O51 Co1 N11 C11 -102.1(2)
Cl41 Co1 N11 C11 162.0(4)
Cl31 Co1 N11 C11 -14.8(2)
S21 Co1 N11 C11 74.6(2)
N12 Co1 N11 C112 -5.85(17)
O51 Co1 N11 C112 76.46(18)
Cl41 Co1 N11 C112 -19.4(6)
Cl31 Co1 N11 C112 163.85(17)
S21 Co1 N11 C112 -106.76(17)
C112 N11 C11 C12 0.8(4)
Co1 N11 C11 C12 179.4(2)
N11 C11 C12 C13 -2.3(5)
C11 C12 C13 C14 1.7(5)
C12 C13 C14 C112 0.2(4)
C12 C13 C14 C15 -179.3(3)
C112 C14 C15 C16 2.1(5)
C13 C14 C15 C16 -178.3(3)
C14 C15 C16 C17 0.2(5)
C15 C16 C17 C111 -0.8(5)
C15 C16 C17 C18 177.1(3)
C111 C17 C18 C19 0.0(4)
C16 C17 C18 C19 -177.9(3)
C17 C18 C19 C110 -0.4(5)
C18 C19 C110 N12 0.1(5)
C19 C110 N12 C111 0.6(4)
C19 C110 N12 Co1 -172.7(2)
O51 Co1 N12 C110 88.1(2)
N11 Co1 N12 C110 -179.6(3)
Cl41 Co1 N12 C110 -1.3(2)
Cl31 Co1 N12 C110 136.2(2)
S21 Co1 N12 C110 -97.2(2)
O51 Co1 N12 C111 -85.35(18)
N11 Co1 N12 C111 6.90(17)
Cl41 Co1 N12 C111 -174.74(17)
Cl31 Co1 N12 C111 -37.3(4)
S21 Co1 N12 C111 89.38(17)
C110 N12 C111 C17 -1.0(4)
Co1 N12 C111 C17 173.1(2)
C110 N12 C111 C112 178.8(2)
Co1 N12 C111 C112 -7.1(3)
C18 C17 C111 N12 0.7(4)
C16 C17 C111 N12 178.8(2)
C18 C17 C111 C112 -179.0(2)
C16 C17 C111 C112 -1.0(4)
C11 N11 C112 C14 1.2(4)
Co1 N11 C112 C14 -177.5(2)
C11 N11 C112 C111 -177.1(2)
Co1 N11 C112 C111 4.1(3)
C13 C14 C112 N11 -1.8(4)
C15 C14 C112 N11 177.8(3)
C13 C14 C112 C111 176.6(2)
C15 C14 C112 C111 -3.9(4)
N12 C111 C112 N11 2.0(3)
C17 C111 C112 N11 -178.2(2)
N12 C111 C112 C14 -176.5(2)
C17 C111 C112 C14 3.3(4)
N12 Co1 S21 C21 46.44(12)
O51 Co1 S21 C21 157.7(6)
N11 Co1 S21 C21 122.66(12)
Cl41 Co1 S21 C21 -50.29(11)
Cl31 Co1 S21 C21 -145.42(11)
Co1 S21 C21 N21 26.4(3)
Co1 S21 C21 N22 -155.0(2)
